data_2004655
loop_
_publ_author_name
'Pierrot, M.'
'Giorgi, M.'
'El Messaoudi, M.'
'Hasnaoui, A.'
'El Aatmani, M.'
'Lavergne, J. P.'

_publ_section_title
;3,12-Dimesityl-6,8-dimethyl-5,10-dioxa-1,2,4,11-tetraazatricyclo[7.3.1.0^2,6^]trideca-3,7,11-triene
 and
 3,12-Dimesityl-6,8,13-trimethyl-5,10-dioxa-1,2,4,11-tetraazatricyclo[7.3.1.0^2,6^]trideca-3,7,11-triene
;
_journal_issue 3
_journal_name_full 'Acta Crystallographica Section C'
_journal_page_first 736
_journal_page_last 739
_journal_paper_doi 10.1107/S0108270195013126
_journal_volume 52
_journal_year 1996
_chemical_formula_iupac 'C27 H32 N4 O2'
_chemical_formula_sum 'C27 H32 N4 O2'
_chemical_formula_weight 444.58
_space_group_IT_number 2
_symmetry_cell_setting triclinic
_symmetry_space_group_name_Hall '-P 1'
_symmetry_space_group_name_H-M 'P -1'
_atom_type_scat_source IntTabIV
_cell_angle_alpha 104.45(5)
_cell_angle_beta 97.40(5)
_cell_angle_gamma 109.22(5)
_cell_formula_units_Z 2
_cell_length_a 10.169(3)
_cell_length_b 8.748(2)
_cell_length_c 15.254(5)
_cell_measurement_reflns_used 25
_cell_measurement_temperature 293
_cell_measurement_theta_max 14
_cell_measurement_theta_min 12
_cell_volume 1207.3(9)
_computing_cell_refinement 'CAD-4 Software'
_computing_data_collection 'CAD-4 Software (Enraf-Nonius, 1989)'
_computing_data_reduction 'CAD-4 Software'
_computing_molecular_graphics 'ORTEPII (Johnson, 1976)'
_computing_structure_refinement 'SDP-Plus (Frenz, 1985)'
_computing_structure_solution 'MULTAN11/82 (Main et al., 1982)'
_diffrn_measurement_device 'Enraf-Nonius CAD-4'
_diffrn_measurement_method '\q/2\q scans'
_diffrn_radiation_type MoK\a
_diffrn_radiation_wavelength 0.71073
_diffrn_reflns_av_R_equivalents 0.025
_diffrn_reflns_limit_h_max 11
_diffrn_reflns_limit_h_min -11
_diffrn_reflns_limit_k_max 10
_diffrn_reflns_limit_k_min -10
_diffrn_reflns_limit_l_max 17
_diffrn_reflns_limit_l_min 0
_diffrn_reflns_number 3992
_diffrn_reflns_theta_max 24
_diffrn_standards_decay_% 1
_diffrn_standards_interval_time 60
_diffrn_standards_number 3
_exptl_absorpt_coefficient_mu 0.073
_exptl_absorpt_correction_type none
_exptl_crystal_colour colourless
_exptl_crystal_density_diffrn 1.223
_exptl_crystal_density_method none
_exptl_crystal_description prismatic
_exptl_crystal_size_max 0.3
_exptl_crystal_size_mid 0.2
_exptl_crystal_size_min 0.2
_refine_diff_density_max 0.243
_refine_diff_density_min -0.25
_refine_ls_extinction_method none
_refine_ls_goodness_of_fit_obs 1.84
_refine_ls_hydrogen_treatment refxyz
_refine_ls_number_parameters 394
_refine_ls_number_reflns 2462
_refine_ls_R_factor_obs 0.041
_refine_ls_shift/esd_max 0.01
_refine_ls_structure_factor_coef F
_refine_ls_weighting_details w=1/\s^2^(F)
_refine_ls_weighting_scheme calc
_refine_ls_wR_factor_obs 0.054
_reflns_number_observed 2462
_reflns_number_total 3775
_reflns_observed_criterion I>3\s(I)
_cod_data_source_file pa1199.cif
_cod_data_source_block III
_cod_depositor_comments
;
The following automatic conversions were performed:

'_refine_ls_weighting_scheme' value ' w=1/\s^2^(F)' was changed to
'calc'. New tag '_refine_ls_weighting_details' was created. The value
of the new tag was set to 'w=1/\s^2^(F)'.

Automatic conversion script
Id: cif_fix_values 3143 2015-03-26 13:38:13Z robertas 
;
_cod_original_cell_volume 1207.0(10)
_cod_database_code 2004655

loop_
_symmetry_equiv_pos_as_xyz
x,y,z
-x,-y,-z

loop_
_atom_site_label
_atom_site_fract_x
_atom_site_fract_y
_atom_site_fract_z
_atom_site_B_iso_or_equiv
O5 0.2462(2) -0.0139(2) 0.5009(1) 3.83(4)
O10 -0.1943(2) -0.2830(2) 0.2469(1) 3.82(4)
N1 0.1016(2) -0.1713(2) 0.2846(1) 2.64(4)
N2 0.2111(2) -0.1779(2) 0.3502(1) 2.76(4)
N4 0.3565(2) 0.0708(2) 0.4608(1) 3.61(5)
N11 -0.1259(2) -0.3819(2) 0.1974(1) 3.37(5)
C3 0.3323(2) -0.0202(3) 0.3770(2) 2.91(5)
C6 0.1817(2) -0.1908(3) 0.4409(2) 3.22(5)
C6A 0.2682(3) -0.2839(3) 0.4768(2) 4.50(7)
C7 0.0279(2) -0.2672(3) 0.4454(2) 3.51(6)
C8 -0.0929(2) -0.2621(3) 0.4035(2) 3.31(6)
C8A -0.2338(3) -0.3680(3) 0.4180(2) 4.58(7)
C9 -0.1092(2) -0.1656(3) 0.3361(2) 3.35(5)
C12 0.0110(2) -0.3303(3) 0.2222(1) 2.83(5)
C13 0.0293(2) -0.0586(3) 0.3202(2) 3.08(5)
C14 0.4165(2) 0.0314(3) 0.3100(2) 3.08(5)
C15 0.4794(2) -0.0746(3) 0.2630(2) 3.45(6)
C15A 0.4725(2) -0.2365(3) 0.2832(2) 4.23(6)
C16 0.5519(2) -0.0264(3) 0.1979(2) 4.28(7)
C17 0.5655(3) 0.1235(3) 0.1774(2) 4.33(7)
C17A 0.6397(3) 0.1703(4) 0.1032(2) 6.17(9)
C18 0.5065(3) 0.2283(3) 0.2270(3) 4.28(7)
C19 0.4328(2) 0.1873(3) 0.2935(2) 3.48(6)
C19A 0.3759(3) 0.3124(3) 0.3459(2) 4.65(7)
C20 0.0787(2) -0.4401(3) 0.1712(2) 3.14(5)
C21 0.0691(3) -0.5924(3) 0.1880(2) 4.09(6)
C21A -0.0043(3) -0.6504(3) 0.2600(2) 5.33(8)
C22 0.1313(3) -0.6930(3) 0.1364(2) 5.61(7)
C23 0.1988(3) -0.6466(3) 0.0700(2) 6.10(8)
C23A 0.2578(4) -0.7642(5) 0.0102(3) 10.7(1)
C24 0.2057(3) -0.4956(4) 0.0532(2) 5.32(7)
C25 0.1462(2) -0.3900(3) 0.1034(2) 3.89(6)
C25A 0.1527(3) -0.2311(3) 0.0807(2) 4.56(7)
H7 0.015(3) -0.328(3) 0.484(2) 4.6
H16 0.599(3) -0.098(4) 0.166(2) 5.2
H18 0.514(3) 0.346(4) 0.218(2) 5.4
H22 0.117(3) -0.806(4) 0.143(2) 6.6
H24 0.250(3) -0.461(4) 0.002(2) 6.2
H61 0.363(3) -0.234(4) 0.474(2) 5.5
H62 0.262(3) -0.272(4) 0.549(2) 5.5
H63 0.229(3) -0.402(4) 0.433(2) 5.5
H81 -0.222(3) -0.422(4) 0.468(2) 5.8
H82 -0.293(3) -0.305(4) 0.436(2) 5.8
H83 -0.285(3) -0.468(4) 0.364(2) 5.8
H91 -0.174(3) -0.100(3) 0.353(2) 4.0
H131 0.009(3) -0.006(3) 0.276(2) 3.9
H132 0.094(3) 0.033(3) 0.380(2) 3.9
H151 0.502(3) -0.210(3) 0.356(2) 5.2
H152 0.375(3) -0.323(3) 0.262(2) 5.2
H153 0.539(3) -0.275(3) 0.258(2) 5.2
H171 0.703(3) 0.110(4) 0.092(2) 7.3
H172 0.563(3) 0.152(4) 0.043(2) 7.3
H173 0.702(3) 0.279(4) 0.127(2) 7.3
H191 0.381(3) 0.402(4) 0.314(2) 5.6
H192 0.277(3) 0.266(4) 0.345(2) 5.6
H193 0.434(3) 0.370(4) 0.416(2) 5.6
H211 -0.074(3) -0.593(4) 0.272(2) 6.8
H212 -0.071(3) -0.761(4) 0.235(2) 6.8
H213 0.062(3) -0.650(4) 0.316(2) 6.8
H231 0.287(4) -0.832(5) 0.044(3) 10.9
H232 0.214(4) -0.799(5) -0.060(3) 10.9
H233 0.364(4) -0.698(5) 0.023(3) 10.9
H251 0.149(3) -0.242(4) 0.018(2) 5.6
H252 0.057(3) -0.205(4) 0.083(2) 5.6
H253 0.230(3) -0.134(3) 0.114(2) 5.6

loop_
_geom_angle_atom_site_label_1
_geom_angle_atom_site_label_2
_geom_angle_atom_site_label_3
_geom_angle
_geom_angle_publ_flag
C13 N1 N2 116.6(2) yes
N1 N2 C6 117.8(2) yes
N2 C6 C7 117.6(2) yes
C6 C7 C8 133.5(2) yes
C7 C8 C9 127.2(2) yes
C8 C9 C13 114.4(2) yes
C9 C13 N1 107.7(2) yes
C6 N2 C3 102.10(10) yes
N2 C3 N4 114.4(2) yes
C3 N4 O5 107.70(10) yes
N4 O5 C6 106.1(2) yes
O5 C6 N2 103.0(2) yes
C13 C9 O10 107.0(2) yes
C9 O10 N11 114.7(2) yes
O10 N11 C12 118.00(10) yes
N11 C12 N1 125.4(2) yes
C12 N1 C13 114.7(2) yes
N2 N1 C12 114.1(2) no
N1 N2 C3 108.9(2) no
N2 C3 C14 121.6(2) no
N4 C3 C14 124.0(2) no
O5 C6 C6A 106.4(2) no
O5 C6 C7 110.0(2) no
N2 C6 C6A 108.2(2) no
C6A C6 C7 110.8(2) no
C7 C8 C8A 119.7(2) no
C8A C8 C9 113.1(2) no
O10 C9 C8 109.9(2) no
N1 C12 C20 117.6(2) no
N11 C12 C20 116.5(2) no
C3 C14 C15 120.1(2) no
C3 C14 C19 119.7(2) no
C15 C14 C19 120.2(2) no
C14 C15 C15A 121.8(2) no
C14 C15 C16 118.6(3) no
C15A C15 C16 119.6(2) no
C15 C16 C17 122.6(3) no
C16 C17 C17A 121.8(3) no
C16 C17 C18 117.5(3) no
C17A C17 C18 120.7(3) no
C17 C18 C19 122.6(3) no
C14 C19 C18 118.3(2) no
C14 C19 C19A 123.0(2) no
C18 C19 C19A 118.7(2) no
C12 C20 C21 120.6(2) no
C12 C20 C25 118.1(2) no
C21 C20 C25 121.3(2) no
C20 C21 C21A 122.4(2) no
C20 C21 C22 118.3(3) no
C21A C21 C22 119.2(3) no
C21 C22 C23 121.6(3) no
C22 C23 C23A 120.6(3) no
C22 C23 C24 119.3(3) no
C23A C23 C24 119.9(3) no
C23 C24 C25 121.2(3) no
C20 C25 C24 118.2(3) no
C20 C25 C25A 122.6(2) no
C24 C25 C25A 119.2(2) no

loop_
_geom_bond_atom_site_label_1
_geom_bond_atom_site_label_2
_geom_bond_distance
_geom_bond_publ_flag
N1 N2 1.424(3) yes
N2 C3 1.435(2) yes
C3 N4 1.269(3) yes
N4 O5 1.427(3) yes
O5 C6 1.461(2) yes
C6 C7 1.503(3) yes
C7 C8 1.329(4) yes
C8 C9 1.510(4) yes
C9 O10 1.438(2) yes
O10 N11 1.417(3) yes
N11 C12 1.284(3) yes
C12 N1 1.399(2) yes
N1 C13 1.456(3) yes
N2 C6 1.476(3) yes
C9 C13 1.501(3) yes
C3 C14 1.477(3) no
C6 C6A 1.518(4) no
C8 C8A 1.506(3) no
C12 C20 1.484(3) no
C14 C15 1.400(4) no
C14 C19 1.409(4) no
C15 C15A 1.505(4) no
C15 C16 1.378(4) no
C16 C17 1.391(4) no
C17 C17A 1.505(4) no
C17 C18 1.381(4) no
C18 C19 1.386(4) no
C19 C19A 1.507(4) no
C20 C21 1.394(4) no
C20 C25 1.394(4) no
C21 C21A 1.503(4) no
C21 C22 1.394(4) no
C22 C23 1.365(4) no
C23 C23A 1.527(5) no
C23 C24 1.389(5) no
C24 C25 1.393(4) no
C25 C25A 1.497(4) no
C6A H61 0.93(3) no
C6A H62 1.09(3) no
C6A H63 0.99(3) no
C7 H7 0.88(3) no
C8A H81 1.01(4) no
C8A H82 0.97(4) no
C8A H83 0.98(3) no
C9 H91 1.02(3) no
C13 H131 0.94(3) no
C13 H132 1.02(2) no
C15A H151 1.06(3) no
C15A H152 0.98(2) no
C15A H153 0.94(3) no
C16 H16 0.98(3) no
C17A H171 0.97(4) no
C17A H172 1.07(3) no
C17A H173 0.90(3) no
C18 H18 1.05(3) no
C19A H191 1.02(4) no
C19A H192 0.95(3) no
C19A H193 1.06(3) no
C21A H211 1.00(4) no
C21A H212 0.93(3) no
C21A H213 1.01(4) no
C22 H22 0.98(4) no
C23A H231 0.96(5) no
C23A H232 1.03(4) no
C23A H233 1.00(4) no
C24 H24 1.02(4) no
C25A H251 0.94(3) no
C25A H252 1.07(3) no
C25A H253 0.91(2) no

loop_
_geom_torsion_atom_site_label_1
_geom_torsion_atom_site_label_2
_geom_torsion_atom_site_label_3
_geom_torsion_atom_site_label_4
_geom_torsion
_geom_torsion_publ_flag
O5 N4 C3 N2 -2.9(3) yes
C13 N1 C12 N11 -1.7(3) yes
C6 C7 C8 C9 -2.0(4) yes
C7 C8 C9 C13 -3.2(3) yes
